data_1525994
loop_
_publ_author_name
'Melo Jorge, M.E.'
'Correia dos Santos, A.'
'Nunes, M.R.'

_publ_section_title
;
 Effects of synthesis method on stoichiometry, structure and electrical
 conductivity of Ca Mn O3-d
;
_journal_name_full 'International Journal of Inorganic Materials'
_journal_page_first 915
_journal_page_last 921
_journal_volume 3
_journal_year 2001
_chemical_formula_sum 'Ca Mn O2.95'
_chemical_name_systematic 'Ca (Mn O2.95)'
_space_group_IT_number 62
_symmetry_space_group_name_Hall '-P 2ac 2n'
_symmetry_space_group_name_H-M 'P n m a'
_cell_angle_alpha 90
_cell_angle_beta 90
_cell_angle_gamma 90
_cell_formula_units_Z 4
_cell_length_a 5.281
_cell_length_b 7.463
_cell_length_c 5.271
_cell_volume 207.741
_citation_journal_id_ASTM IJIMCR
_cod_data_source_file MeloJorge_IJIMCR_2001_1066.cif
_cod_data_source_block Ca1Mn1O2.95
_cod_original_cell_volume 207.7412
_cod_original_formula_sum 'Ca1 Mn1 O2.95'
_cod_database_code 1525994

loop_
_symmetry_equiv_pos_as_xyz
x,y,z
-x+1/2,-y,z+1/2
x+1/2,-y+1/2,-z+1/2
-x,y+1/2,-z
-x,-y,-z
x-1/2,y,-z-1/2
-x-1/2,y-1/2,z-1/2
x,-y-1/2,z

loop_
_atom_site_label
_atom_site_type_symbol
_atom_site_fract_x
_atom_site_fract_y
_atom_site_fract_z
_atom_site_occupancy
_atom_site_U_iso_or_equiv
Ca1 Ca+2 0.028 0.25 0.002 1 0.0
O2 O-2 0.291 0.037 0.709 0.9833 0.0
O1 O-2 0.491 0.25 0.053 0.9833 0.0
Mn1 Mn+3 0 0 0.5 1 0.0
